data_2219110
loop_
_publ_author_name
'Jiang, Jue-Chao'
'Wang, Gang'
'You, Wei'
'Huang, Wei'

_publ_section_title
;
 5-Chloro-2-hydroxybenzene-1,3-dicarbaldehyde
;
_journal_coeditor_code NC2109
_journal_issue 8
_journal_name_full 'Acta Crystallographica Section E'
_journal_page_first o1426
_journal_paper_doi 10.1107/S1600536808020217
_journal_volume 64
_journal_year 2008
_chemical_formula_iupac 'C8 H5 Cl O3'
_chemical_formula_moiety 'C8 H5 Cl O3'
_chemical_formula_sum 'C8 H5 Cl O3'
_chemical_formula_weight 184.57
_chemical_name_common 2,6-Diformyl-4-chlorophenol
_chemical_name_systematic
;
5-Chloro-2-hydroxybenzene-1,3-dicarbaldehyde
;
_space_group_IT_number 14
_symmetry_cell_setting monoclinic
_symmetry_space_group_name_Hall '-P 2ybc'
_symmetry_space_group_name_H-M 'P 1 21/c 1'
_atom_sites_solution_hydrogens geom
_atom_sites_solution_primary direct
_atom_sites_solution_secondary difmap
_audit_creation_method SHELXL-97
_cell_angle_alpha 90.00
_cell_angle_beta 97.921(3)
_cell_angle_gamma 90.00
_cell_formula_units_Z 4
_cell_length_a 7.5554(15)
_cell_length_b 3.9144(8)
_cell_length_c 25.676(5)
_cell_measurement_reflns_used 1370
_cell_measurement_temperature 291(2)
_cell_measurement_theta_max 28.083
_cell_measurement_theta_min 2.722
_cell_volume 752.1(3)
_computing_cell_refinement 'SAINT (Bruker, 2000)'
_computing_data_collection 'SMART (Bruker, 2000)'
_computing_data_reduction 'SAINT (Bruker, 2000)'
_computing_molecular_graphics 'SHELXTL (Sheldrick, 2008)'
_computing_publication_material 'SHELXTL (Sheldrick, 2008)'
_computing_structure_refinement 'SHELXTL (Sheldrick, 2008)'
_computing_structure_solution 'SHELXTL (Sheldrick, 2008)'
_diffrn_ambient_temperature 291(2)
_diffrn_measured_fraction_theta_full 0.996
_diffrn_measured_fraction_theta_max 0.996
_diffrn_measurement_device_type 'Bruker SMART CCD area-detector'
_diffrn_measurement_method '\f and \w'
_diffrn_radiation_monochromator graphite
_diffrn_radiation_source 'fine-focus sealed tube'
_diffrn_radiation_type MoK\a
_diffrn_radiation_wavelength 0.71073
_diffrn_reflns_av_R_equivalents 0.0759
_diffrn_reflns_av_sigmaI/netI 0.0655
_diffrn_reflns_limit_h_max 8
_diffrn_reflns_limit_h_min -9
_diffrn_reflns_limit_k_max 4
_diffrn_reflns_limit_k_min -4
_diffrn_reflns_limit_l_max 28
_diffrn_reflns_limit_l_min -30
_diffrn_reflns_number 3517
_diffrn_reflns_theta_full 25.24
_diffrn_reflns_theta_max 25.24
_diffrn_reflns_theta_min 2.72
_diffrn_standards_decay_% 0
_diffrn_standards_interval_count 0
_diffrn_standards_interval_time 0
_diffrn_standards_number 0
_exptl_absorpt_coefficient_mu 0.463
_exptl_absorpt_correction_T_max 0.9296
_exptl_absorpt_correction_T_min 0.9131
_exptl_absorpt_correction_type multi-scan
_exptl_absorpt_process_details '(SADABS; Bruker, 2000)'
_exptl_crystal_colour yellow
_exptl_crystal_density_diffrn 1.630
_exptl_crystal_density_method 'not measured'
_exptl_crystal_description block
_exptl_crystal_F_000 376
_exptl_crystal_size_max 0.20
_exptl_crystal_size_mid 0.18
_exptl_crystal_size_min 0.16
_refine_diff_density_max 0.185
_refine_diff_density_min -0.272
_refine_ls_extinction_method none
_refine_ls_goodness_of_fit_ref 0.971
_refine_ls_hydrogen_treatment mixed
_refine_ls_matrix_type full
_refine_ls_number_parameters 125
_refine_ls_number_reflns 1353
_refine_ls_number_restraints 0
_refine_ls_restrained_S_all 0.971
_refine_ls_R_factor_all 0.0459
_refine_ls_R_factor_gt 0.0349
_refine_ls_shift/su_max 0.001
_refine_ls_shift/su_mean 0.000
_refine_ls_structure_factor_coef Fsqd
_refine_ls_weighting_details 'calc w=1/[\s^2^(Fo^2^)+(0.0457P)^2^] where P=(Fo^2^+2Fc^2^)/3'
_refine_ls_weighting_scheme calc
_refine_ls_wR_factor_gt 0.0858
_refine_ls_wR_factor_ref 0.0912
_reflns_number_gt 1070
_reflns_number_total 1353
_reflns_threshold_expression I>2\s(I)
_cod_data_source_file nc2109.cif
_cod_data_source_block I
_cod_original_sg_symbol_H-M 'P 21/c'
_cod_database_code 2219110
_cod_database_fobs_code 2219110

loop_
_symmetry_equiv_pos_as_xyz
'x, y, z'
'-x, y+1/2, -z+1/2'
'-x, -y, -z'
'x, -y-1/2, z-1/2'

loop_
_atom_site_type_symbol
_atom_site_label
_atom_site_fract_x
_atom_site_fract_y
_atom_site_fract_z
_atom_site_U_iso_or_equiv
_atom_site_adp_type
_atom_site_calc_flag
_atom_site_refinement_flags
_atom_site_occupancy
C C1 0.4171(2) 0.4316(4) 0.33617(6) 0.0342(4) Uani d . 1
C C2 0.5238(2) 0.6213(5) 0.37437(7) 0.0355(4) Uani d . 1
C C3 0.4574(2) 0.7115(5) 0.42026(8) 0.0384(4) Uani d . 1
C C4 0.2876(2) 0.6140(5) 0.42836(7) 0.0382(4) Uani d . 1
C C5 0.1802(2) 0.4303(5) 0.39068(7) 0.0372(4) Uani d . 1
C C6 0.2425(2) 0.3385(5) 0.34400(7) 0.0348(4) Uani d . 1
C C7 0.7038(3) 0.7330(5) 0.36545(9) 0.0447(5) Uani d . 1
C C8 0.1285(3) 0.1496(5) 0.30341(8) 0.0426(5) Uani d . 1
Cl Cl1 0.20868(7) 0.73166(14) 0.486064(19) 0.0550(2) Uani d . 1
H H3 0.532(3) 0.831(5) 0.4454(7) 0.047(5) Uiso d . 1
H H5 0.064(3) 0.358(5) 0.3977(8) 0.052(5) Uiso d . 1
H H7 0.747(3) 0.653(5) 0.3360(8) 0.052(6) Uiso d . 1
H H8 0.015(2) 0.099(5) 0.3119(7) 0.044(5) Uiso d . 1
O O1 0.48613(16) 0.3399(3) 0.29244(5) 0.0467(4) Uani d . 1
H H1 0.4106 0.2351 0.2726 0.070 Uiso calc R 1
O O2 0.79414(18) 0.9339(4) 0.39307(6) 0.0606(4) Uani d . 1
O O3 0.17345(17) 0.0628(4) 0.26168(5) 0.0544(4) Uani d . 1

loop_
_atom_site_aniso_label
_atom_site_aniso_U_11
_atom_site_aniso_U_22
_atom_site_aniso_U_33
_atom_site_aniso_U_12
_atom_site_aniso_U_13
_atom_site_aniso_U_23
C1 0.0313(9) 0.0364(10) 0.0359(9) 0.0027(8) 0.0079(7) 0.0064(8)
C2 0.0293(9) 0.0375(10) 0.0404(10) 0.0016(8) 0.0068(7) 0.0059(8)
C3 0.0349(10) 0.0375(11) 0.0424(11) -0.0001(8) 0.0034(8) 0.0017(8)
C4 0.0372(10) 0.0403(10) 0.0388(10) 0.0048(8) 0.0110(8) 0.0052(8)
C5 0.0266(9) 0.0412(11) 0.0447(10) 0.0026(8) 0.0078(8) 0.0096(8)
C6 0.0295(10) 0.0352(10) 0.0392(10) 0.0020(7) 0.0026(7) 0.0074(8)
C7 0.0320(11) 0.0524(13) 0.0504(12) -0.0027(9) 0.0083(9) -0.0016(10)
C8 0.0329(11) 0.0487(12) 0.0456(11) -0.0010(9) 0.0036(8) 0.0062(9)
Cl1 0.0548(4) 0.0668(4) 0.0475(3) -0.0021(2) 0.0221(2) -0.0052(2)
O1 0.0400(7) 0.0626(9) 0.0393(7) -0.0074(6) 0.0120(5) -0.0060(6)
O2 0.0404(8) 0.0732(10) 0.0689(9) -0.0158(8) 0.0099(7) -0.0082(8)
O3 0.0454(8) 0.0680(10) 0.0488(8) -0.0076(7) 0.0036(6) -0.0092(7)

loop_
_atom_type_symbol
_atom_type_description
_atom_type_scat_dispersion_real
_atom_type_scat_dispersion_imag
_atom_type_scat_source
C C 0.0033 0.0016 'International Tables Vol C Tables 4.2.6.8 and 6.1.1.4'
H H 0.0000 0.0000 'International Tables Vol C Tables 4.2.6.8 and 6.1.1.4'
O O 0.0106 0.0060 'International Tables Vol C Tables 4.2.6.8 and 6.1.1.4'
Cl Cl 0.1484 0.1585 'International Tables Vol C Tables 4.2.6.8 and 6.1.1.4'

loop_
_geom_angle_atom_site_label_1
_geom_angle_atom_site_label_2
_geom_angle_atom_site_label_3
_geom_angle
_geom_angle_publ_flag
O1 C1 C2 118.32(15) ?
O1 C1 C6 121.75(15) ?
C2 C1 C6 119.93(15) ?
C3 C2 C1 119.40(16) ?
C3 C2 C7 120.30(17) ?
C1 C2 C7 120.27(16) ?
C4 C3 C2 120.61(18) ?
C4 C3 H3 121.7(12) ?
C2 C3 H3 117.7(12) ?
C5 C4 C3 120.54(16) ?
C5 C4 Cl1 120.03(13) ?
C3 C4 Cl1 119.42(15) ?
C4 C5 C6 120.17(16) ?
C4 C5 H5 119.1(12) ?
C6 C5 H5 120.6(12) ?
C5 C6 C1 119.33(16) ?
C5 C6 C8 120.57(16) ?
C1 C6 C8 120.10(16) ?
O2 C7 C2 124.11(19) y
O2 C7 H7 118.0(13) ?
C2 C7 H7 117.8(13) ?
O3 C8 C6 124.18(18) y
O3 C8 H8 121.5(11) ?
C6 C8 H8 114.3(11) ?
C1 O1 H1 109.5 ?

loop_
_geom_bond_atom_site_label_1
_geom_bond_atom_site_label_2
_geom_bond_distance
_geom_bond_publ_flag
C1 O1 1.3500(19) y
C1 C2 1.395(2) ?
C1 C6 1.409(2) ?
C2 C3 1.388(2) ?
C2 C7 1.476(2) y
C3 C4 1.382(2) ?
C3 H3 0.926(19) ?
C4 C5 1.377(3) ?
C4 Cl1 1.7337(17) ?
C5 C6 1.394(2) ?
C5 H5 0.96(2) ?
C6 C8 1.459(3) y
C7 O2 1.206(2) y
C7 H7 0.92(2) ?
C8 O3 1.216(2) y
C8 H8 0.938(18) ?
O1 H1 0.8200 ?

loop_
_geom_hbond_atom_site_label_D
_geom_hbond_atom_site_label_H
_geom_hbond_atom_site_label_A
_geom_hbond_site_symmetry_A
_geom_hbond_distance_DH
_geom_hbond_distance_HA
_geom_hbond_distance_DA
_geom_hbond_angle_DHA
O1 H1 O1 2_645 0.82 2.48 2.9581(19) 118.2
O1 H1 O3 . 0.82 1.90 2.6204(18) 146.2

loop_
_cod_related_entry_id
_cod_related_entry_database
_cod_related_entry_code
1 ChemSpider 109561
